data_8100568
loop_
_publ_author_name
'Dronskowski, Richard'
'Liu, Xiaohui'

_publ_section_title
;
Crystal structure of copper(II)tetracyanamide dichloride, Cu(NCNH~2~)
~4~Cl~2~
;
_journal_issue 1
_journal_name_full 'Zeitschrift f\"ur Kristallographie - New Crystal Structures'
_journal_page_first 118
_journal_page_last 118
_journal_volume 217
_journal_year 2002
_chemical_formula_moiety 'Cu(NCNH2)4 Cl2'
_chemical_formula_sum 'C4 H8 Cl2 Cu N8'
_chemical_formula_weight 302.62
_space_group_IT_number 229
_symmetry_cell_setting cubic
_symmetry_space_group_name_Hall '-I 4 2 3'
_symmetry_space_group_name_H-M 'I m -3 m'
_cell_angle_alpha 90.00
_cell_angle_beta 90.00
_cell_angle_gamma 90.00
_cell_formula_units_Z 6
_cell_length_a 12.4426(15)
_cell_length_b 12.4426(15)
_cell_length_c 12.4426(15)
_cell_measurement_temperature 293(2)
_cell_volume 1926.3(4)
_diffrn_ambient_temperature 293(2)
_exptl_crystal_density_diffrn 1.565
_cod_database_code 8100568

loop_
_symmetry_equiv_pos_as_xyz
'x, y, z'
'-x, -y, z'
'-x, y, -z'
'x, -y, -z'
'z, x, y'
'z, -x, -y'
'-z, -x, y'
'-z, x, -y'
'y, z, x'
'-y, z, -x'
'y, -z, -x'
'-y, -z, x'
'y, x, -z'
'-y, -x, -z'
'y, -x, z'
'-y, x, z'
'x, z, -y'
'-x, z, y'
'-x, -z, -y'
'x, -z, y'
'z, y, -x'
'z, -y, x'
'-z, y, x'
'-z, -y, -x'
'x+1/2, y+1/2, z+1/2'
'-x+1/2, -y+1/2, z+1/2'
'-x+1/2, y+1/2, -z+1/2'
'x+1/2, -y+1/2, -z+1/2'
'z+1/2, x+1/2, y+1/2'
'z+1/2, -x+1/2, -y+1/2'
'-z+1/2, -x+1/2, y+1/2'
'-z+1/2, x+1/2, -y+1/2'
'y+1/2, z+1/2, x+1/2'
'-y+1/2, z+1/2, -x+1/2'
'y+1/2, -z+1/2, -x+1/2'
'-y+1/2, -z+1/2, x+1/2'
'y+1/2, x+1/2, -z+1/2'
'-y+1/2, -x+1/2, -z+1/2'
'y+1/2, -x+1/2, z+1/2'
'-y+1/2, x+1/2, z+1/2'
'x+1/2, z+1/2, -y+1/2'
'-x+1/2, z+1/2, y+1/2'
'-x+1/2, -z+1/2, -y+1/2'
'x+1/2, -z+1/2, y+1/2'
'z+1/2, y+1/2, -x+1/2'
'z+1/2, -y+1/2, x+1/2'
'-z+1/2, y+1/2, x+1/2'
'-z+1/2, -y+1/2, -x+1/2'
'-x, -y, -z'
'x, y, -z'
'x, -y, z'
'-x, y, z'
'-z, -x, -y'
'-z, x, y'
'z, x, -y'
'z, -x, y'
'-y, -z, -x'
'y, -z, x'
'-y, z, x'
'y, z, -x'
'-y, -x, z'
'y, x, z'
'-y, x, -z'
'y, -x, -z'
'-x, -z, y'
'x, -z, -y'
'x, z, y'
'-x, z, -y'
'-z, -y, x'
'-z, y, -x'
'z, -y, -x'
'z, y, x'
'-x+1/2, -y+1/2, -z+1/2'
'x+1/2, y+1/2, -z+1/2'
'x+1/2, -y+1/2, z+1/2'
'-x+1/2, y+1/2, z+1/2'
'-z+1/2, -x+1/2, -y+1/2'
'-z+1/2, x+1/2, y+1/2'
'z+1/2, x+1/2, -y+1/2'
'z+1/2, -x+1/2, y+1/2'
'-y+1/2, -z+1/2, -x+1/2'
'y+1/2, -z+1/2, x+1/2'
'-y+1/2, z+1/2, x+1/2'
'y+1/2, z+1/2, -x+1/2'
'-y+1/2, -x+1/2, z+1/2'
'y+1/2, x+1/2, z+1/2'
'-y+1/2, x+1/2, -z+1/2'
'y+1/2, -x+1/2, -z+1/2'
'-x+1/2, -z+1/2, y+1/2'
'x+1/2, -z+1/2, -y+1/2'
'x+1/2, z+1/2, y+1/2'
'-x+1/2, z+1/2, -y+1/2'
'-z+1/2, -y+1/2, x+1/2'
'-z+1/2, y+1/2, -x+1/2'
'z+1/2, -y+1/2, -x+1/2'
'z+1/2, y+1/2, x+1/2'

loop_
_atom_site_label
_atom_site_type_symbol
_atom_site_fract_x
_atom_site_fract_y
_atom_site_fract_z
_atom_site_U_iso_or_equiv
_atom_site_adp_type
_atom_site_occupancy
_atom_site_symmetry_multiplicity
_atom_site_Wyckoff_symbol
_atom_site_calc_flag
_atom_site_refinement_flags
_atom_site_disorder_assembly
_atom_site_disorder_group
Cu Cu 0.0000 0.5000 0.0000 0.0538(5) Uani 1 6 b d S . .
Cl Cl 0.0000 0.2764(2) 0.0000 0.0760(7) Uani 1 12 e d S . .
N1 N 0.3843(3) 0.0000 0.3843(3) 0.0609(11) Uani 1 24 h d S . .
C C 0.3248(3) 0.0000 0.3248(3) 0.0686(14) Uani 1 24 h d S . .
N2 N 0.2503(4) 0.024(3) 0.2503(4) 0.092(11) Uani 0.50 48 k d SP . .
H H 0.176(5) 0.0000 0.260(3) 0.061(11) Uiso 1 48 j d S . .

loop_
_atom_site_aniso_label
_atom_site_aniso_U_11
_atom_site_aniso_U_22
_atom_site_aniso_U_33
_atom_site_aniso_U_23
_atom_site_aniso_U_13
_atom_site_aniso_U_12
Cu 0.0376(4) 0.0862(9) 0.0376(4) 0.000 0.000 0.000
Cl 0.0639(7) 0.1000(16) 0.0639(7) 0.000 0.000 0.000
N1 0.0473(12) 0.088(3) 0.0473(12) 0.000 0.0056(16) 0.000
C 0.0479(14) 0.110(4) 0.0479(14) 0.000 0.0048(19) 0.000
N2 0.0536(19) 0.17(4) 0.0536(19) 0.002(4) -0.008(2) 0.002(4)

loop_
_geom_bond_atom_site_label_1
_geom_bond_atom_site_label_2
_geom_bond_distance
_geom_bond_site_symmetry_2
_geom_bond_publ_flag
Cu N1 2.036(4) 73 ?
Cu N1 2.036(4) 25_454 ?
Cu N1 2.036(4) 74_455 ?
Cu N1 2.036(4) 26_554 ?
N1 C 1.046(7) . ?
N1 Cu 2.036(4) 25_545 ?
C N2 1.344(12) 51 ?
C N2 1.344(12) . ?
N2 N2 0.59(8) 51 ?
N2 H 0.98(5) . ?
